data_7025304
loop_
_publ_author_name
'Langley, Stuart K.'
'Moubaraki, Boujemaa'
'Berry, Kevin J.'
'Murray, Keith S.'

_publ_section_title
;
 Supertetrahedral icosanuclear and ring-like decanuclear mixed valent
 manganese(ii/iii) triethanolamine clusters
;
_journal_issue 20
_journal_name_full 'Dalton Transactions'
_journal_page_first 4848
_journal_paper_doi 10.1039/b926795f
_journal_volume 39
_journal_year 2010
_chemical_formula_moiety
;
C68 H112 Cl4 Mn20 N12 O44, 6(C H4 O), 4(O)
;
_chemical_formula_sum 'C74 H144 Cl4 Mn20 N12 O54'
_chemical_formula_weight 3306.54
_chemical_name_systematic
;
?
;
_space_group_IT_number 88
_symmetry_cell_setting tetragonal
_symmetry_space_group_name_Hall '-I 4ad'
_symmetry_space_group_name_H-M 'I 41/a :2'
_atom_sites_solution_hydrogens geom
_atom_sites_solution_primary direct
_atom_sites_solution_secondary difmap
_cell_angle_alpha 90.00
_cell_angle_beta 90.00
_cell_angle_gamma 90.00
_cell_formula_units_Z 4
_cell_length_a 30.711(4)
_cell_length_b 30.711(4)
_cell_length_c 13.202(3)
_cell_measurement_reflns_used 88859
_cell_measurement_temperature 100(2)
_cell_measurement_theta_max 27.14
_cell_measurement_theta_min 2.52
_cell_volume 12452(4)
_computing_cell_refinement 'XDS (Kabsch, 1993)'
_computing_data_collection 'Blu-Ice (McPhillips et al, 2002)'
_computing_data_reduction 'XDS (Kabsch, 1993)'
_computing_molecular_graphics X-SEED
_computing_publication_material 'XCIF V6.12 (BrukerAXS, 2001).'
_computing_structure_refinement 'SHELXL-97 (Sheldrick, 1997)'
_computing_structure_solution 'SHELXS-97 (Sheldrick, 1990)'
_diffrn_ambient_temperature 100(2)
_diffrn_measured_fraction_theta_full 0.988
_diffrn_measured_fraction_theta_max 0.988
_diffrn_measurement_device_type 'ADSC Quantum 210r'
_diffrn_measurement_method 'scans in phi'
_diffrn_radiation_monochromator silicon
_diffrn_radiation_source 'Australian synchrotron MX2'
_diffrn_radiation_type synchrotron
_diffrn_radiation_wavelength 0.77506
_diffrn_reflns_av_R_equivalents 0.0983
_diffrn_reflns_av_sigmaI/netI 0.0356
_diffrn_reflns_limit_h_max 36
_diffrn_reflns_limit_h_min -36
_diffrn_reflns_limit_k_max 36
_diffrn_reflns_limit_k_min -36
_diffrn_reflns_limit_l_max 15
_diffrn_reflns_limit_l_min -15
_diffrn_reflns_number 88509
_diffrn_reflns_theta_full 27.14
_diffrn_reflns_theta_max 27.14
_diffrn_reflns_theta_min 2.52
_diffrn_standards_decay_% 0
_diffrn_standards_interval_count 0
_diffrn_standards_interval_time 0
_diffrn_standards_number 0
_exptl_absorpt_coefficient_mu 2.121
_exptl_absorpt_correction_T_max 0.879
_exptl_absorpt_correction_T_min 0.787
_exptl_absorpt_correction_type multi-scan
_exptl_absorpt_process_details SADABS
_exptl_crystal_colour brown
_exptl_crystal_density_diffrn 1.760
_exptl_crystal_density_method 'not measured'
_exptl_crystal_description needle
_exptl_crystal_F_000 6656
_exptl_crystal_size_max 0.1
_exptl_crystal_size_mid 0.04
_exptl_crystal_size_min 0.02
_refine_diff_density_max 0.625
_refine_diff_density_min -0.791
_refine_diff_density_rms 0.111
_refine_ls_extinction_method none
_refine_ls_goodness_of_fit_ref 1.076
_refine_ls_hydrogen_treatment mixed
_refine_ls_matrix_type full
_refine_ls_number_parameters 430
_refine_ls_number_reflns 5324
_refine_ls_number_restraints 3
_refine_ls_restrained_S_all 1.076
_refine_ls_R_factor_all 0.0841
_refine_ls_R_factor_gt 0.0730
_refine_ls_shift/su_max 0.001
_refine_ls_shift/su_mean 0.000
_refine_ls_structure_factor_coef Fsqd
_refine_ls_weighting_details 'calc w=1/[\s^2^(Fo^2^)+(0.1034P)^2^+79.0480P] where P=(Fo^2^+2Fc^2^)/3'
_refine_ls_weighting_scheme calc
_refine_ls_wR_factor_gt 0.2049
_refine_ls_wR_factor_ref 0.2137
_reflns_number_gt 5264
_reflns_number_total 5324
_reflns_threshold_expression >2sigma(I)
_cod_data_source_file b926795f.txt
_cod_data_source_block 1
_cod_depositor_comments
;
The following automatic conversions were performed:

'_symmetry_cell_setting' value 'Tetragonal' changed to 'tetragonal'
according to /home/saulius/struct/CIF-dictionaries/cif_core.dic
dictionary named 'cif_core.dic' version 2.4.2 from
2011-04-26.

'_exptl_absorpt_correction_type' value 'Multi-scan'
changed to 'multi-scan' according to
/home/saulius/struct/CIF-dictionaries/cif_core.dic dictionary named
'cif_core.dic' version 2.4.2 from 2011-04-26.

Automatic conversion script
Id: cif_fix_values 1891 2012-01-12 08:04:46Z andrius 
;
_cod_original_sg_symbol_H-M I41/a
_cod_database_code 7025304

loop_
_symmetry_equiv_pos_as_xyz
'x, y, z'
'-y+3/4, x+1/4, z+1/4'
'-x, -y+1/2, z'
'y+1/4, -x+1/4, z+1/4'
'x+1/2, y+1/2, z+1/2'
'-y+5/4, x+3/4, z+3/4'
'-x+1/2, -y+1, z+1/2'
'y+3/4, -x+3/4, z+3/4'
'-x, -y, -z'
'y-3/4, -x-1/4, -z-1/4'
'x, y-1/2, -z'
'-y-1/4, x-1/4, -z-1/4'
'-x+1/2, -y+1/2, -z+1/2'
'y-1/4, -x+1/4, -z+1/4'
'x+1/2, y, -z+1/2'
'-y+1/4, x+1/4, -z+1/4'

loop_
_atom_site_label
_atom_site_type_symbol
_atom_site_fract_x
_atom_site_fract_y
_atom_site_fract_z
_atom_site_U_iso_or_equiv
_atom_site_adp_type
_atom_site_occupancy
_atom_site_symmetry_multiplicity
_atom_site_calc_flag
_atom_site_refinement_flags
_atom_site_disorder_assembly
_atom_site_disorder_group
Mn2 Mn 0.98251(3) 0.30860(3) 0.03277(5) 0.0430(2) Uani 1 1 d . . .
Mn3 Mn 0.88251(3) 0.27368(3) 0.02229(6) 0.0487(2) Uani 1 1 d . D .
Mn4 Mn 0.95625(3) 0.24184(3) -0.13958(6) 0.0491(2) Uani 1 1 d . . .
Mn1 Mn 0.91660(3) 0.32786(3) 0.21683(5) 0.0464(2) Uani 1 1 d . . .
Mn5 Mn 0.86674(3) 0.19859(3) -0.14486(6) 0.0564(3) Uani 1 1 d . . .
O6 O 1.03341(12) 0.30827(12) 0.1229(2) 0.0459(8) Uani 1 1 d . . .
O2 O 0.96628(13) 0.33655(12) 0.2996(3) 0.0501(9) Uani 1 1 d . . .
O7 O 1.0000 0.2500 -0.0387(3) 0.0454(11) Uani 1 2 d S . .
O8 O 0.93420(13) 0.30523(13) -0.0702(3) 0.0496(9) Uani 1 1 d . D .
O10 O 1.0000 0.2500 -0.2296(4) 0.0569(14) Uani 1 2 d S . .
O5 O 1.01880(13) 0.34090(14) -0.0565(3) 0.0494(9) Uani 1 1 d . . .
O1 O 0.89236(14) 0.37422(14) 0.2980(3) 0.0554(9) Uani 1 1 d . . .
O3 O 0.96228(14) 0.37217(13) 0.1114(3) 0.0549(10) Uani 1 1 d . . .
O4 O 0.86493(13) 0.32249(13) 0.1358(3) 0.0520(9) Uani 1 1 d . D .
O11 O 0.91115(14) 0.23520(15) -0.2410(3) 0.0574(10) Uani 1 1 d . . .
O13 O 0.83392(15) 0.24217(15) -0.0732(3) 0.0618(11) Uani 1 1 d . D .
N2 N 0.84800(17) 0.33088(18) -0.0698(4) 0.0581(12) Uani 1 1 d . . .
N3 N 0.8946(2) 0.14714(19) -0.2530(4) 0.0657(14) Uani 1 1 d . . .
O12 O 0.8170(2) 0.1849(2) -0.2219(5) 0.0952(18) Uani 1 1 d . . .
C13 C 0.9224(2) 0.2138(2) -0.3326(4) 0.0605(15) Uani 1 1 d . . .
H13A H 0.9486 0.2275 -0.3627 0.073 Uiso 1 1 calc R . .
H13B H 0.8982 0.2162 -0.3819 0.073 Uiso 1 1 calc R . .
C12 C 0.9217(2) 0.3370(2) -0.1430(4) 0.0543(13) Uani 1 1 d . . .
H12A H 0.9150 0.3224 -0.2081 0.065 Uiso 1 1 calc R A 1
H12B H 0.9461 0.3574 -0.1546 0.065 Uiso 1 1 calc R A 1
C7 C 0.8417(2) 0.3602(2) 0.1035(4) 0.0593(15) Uani 1 1 d . . .
H7A H 0.8621 0.3850 0.0969 0.071 Uiso 1 1 calc R B 1
H7B H 0.8195 0.3680 0.1549 0.071 Uiso 1 1 calc R B 1
C17 C 0.9087(3) 0.1092(2) -0.1924(4) 0.0673(17) Uani 1 1 d . . .
H17A H 0.9392 0.1135 -0.1704 0.081 Uiso 1 1 calc R . .
H17B H 0.9077 0.0827 -0.2351 0.081 Uiso 1 1 calc R . .
C14 C 0.9315(3) 0.1665(2) -0.3090(4) 0.0678(17) Uani 1 1 d . . .
H14A H 0.9361 0.1503 -0.3729 0.081 Uiso 1 1 calc R . .
H14B H 0.9583 0.1642 -0.2679 0.081 Uiso 1 1 calc R . .
C10 C 0.8023(2) 0.2689(2) -0.1230(5) 0.0621(16) Uani 1 1 d . . .
H10A H 0.7782 0.2758 -0.0757 0.075 Uiso 1 1 calc R C 1
H10B H 0.7900 0.2532 -0.1817 0.075 Uiso 1 1 calc R C 1
C15 C 0.8582(3) 0.1352(3) -0.3201(5) 0.075(2) Uani 1 1 d . . .
H15A H 0.8448 0.1078 -0.2959 0.090 Uiso 1 1 calc R . .
H15B H 0.8693 0.1303 -0.3895 0.090 Uiso 1 1 calc R . .
C16 C 0.8245(3) 0.1703(4) -0.3221(7) 0.103(3) Uani 1 1 d . . .
H16A H 0.8347 0.1948 -0.3646 0.123 Uiso 1 1 calc R . .
H16B H 0.7972 0.1589 -0.3515 0.123 Uiso 1 1 calc R . .
C9 C 0.8237(3) 0.3110(4) -0.1587(6) 0.062(3) Uani 0.671(12) 1 d P D 1
H9A H 0.8442 0.3048 -0.2148 0.075 Uiso 0.671(12) 1 calc PR D 1
H9B H 0.8013 0.3315 -0.1835 0.075 Uiso 0.671(12) 1 calc PR D 1
C11 C 0.8834(3) 0.3614(3) -0.1090(6) 0.056(2) Uani 0.671(12) 1 d P D 1
H11A H 0.8718 0.3788 -0.1660 0.067 Uiso 0.671(12) 1 calc PR D 1
H11B H 0.8921 0.3818 -0.0544 0.067 Uiso 0.671(12) 1 calc PR D 1
C8 C 0.8190(4) 0.3520(4) 0.0001(6) 0.058(2) Uani 0.671(12) 1 d P D 1
H8A H 0.7929 0.3335 0.0106 0.070 Uiso 0.671(12) 1 calc PR D 1
H8B H 0.8092 0.3801 -0.0288 0.070 Uiso 0.671(12) 1 calc PR D 1
Cl1 Cl 0.98576(10) 0.46021(7) -0.18809(15) 0.0992(7) Uani 1 1 d . . .
N1 N 0.97244(19) 0.41752(16) -0.0219(4) 0.0592(12) Uani 1 1 d . . .
C2 C 0.9332(3) 0.4439(2) 0.1227(5) 0.0718(19) Uani 1 1 d . . .
H2 H 0.9219 0.4392 0.1888 0.086 Uiso 1 1 calc R . .
C1 C 0.9558(2) 0.4109(2) 0.0716(4) 0.0568(14) Uani 1 1 d . . .
C6 C 0.8527(2) 0.3695(3) 0.3514(4) 0.0657(17) Uani 1 1 d . . .
H6A H 0.8306 0.3563 0.3065 0.079 Uiso 1 1 calc R . .
H6B H 0.8420 0.3985 0.3729 0.079 Uiso 1 1 calc R . .
C5 C 0.9655(3) 0.4560(2) -0.0642(5) 0.0725(19) Uani 1 1 d . . .
C3 C 0.9278(3) 0.4828(3) 0.0753(6) 0.090(3) Uani 1 1 d . . .
H3 H 0.9124 0.5055 0.1088 0.108 Uiso 1 1 calc R . .
C4 C 0.9443(4) 0.4902(3) -0.0202(6) 0.093(3) Uani 1 1 d . . .
H4 H 0.9412 0.5174 -0.0535 0.112 Uiso 1 1 calc R . .
O1S O 0.7554(7) 0.1341(6) -0.1604(15) 0.144(7) Uani 0.50 1 d PD . .
H1S H 0.7641 0.1170 -0.1150 0.172 Uiso 0.50 1 calc PR . .
O4S O 0.7520(8) 0.0671(8) -0.3047(19) 0.348(11) Uiso 1 1 d . . .
O3S O 0.7655(6) 0.4203(9) 0.479(2) 0.195(11) Uani 0.50 1 d PD . .
H3S H 0.7617 0.4030 0.5271 0.234 Uiso 0.50 1 calc PR . .
C3S C 0.7246(7) 0.4390(8) 0.450(2) 0.126(8) Uani 0.50 1 d PD . .
H3S1 H 0.7178 0.4635 0.4950 0.189 Uiso 0.50 1 calc PR . .
H3S2 H 0.7016 0.4170 0.4555 0.189 Uiso 0.50 1 calc PR . .
H3S3 H 0.7263 0.4494 0.3799 0.189 Uiso 0.50 1 calc PR . .
C2S C 0.6507(10) 0.0292(7) -0.321(2) 0.160(12) Uani 0.50 1 d PD . .
H2S1 H 0.6279 0.0513 -0.3148 0.240 Uiso 0.50 1 calc PR . .
H2S2 H 0.6383 0.0003 -0.3085 0.240 Uiso 0.50 1 calc PR . .
H2S3 H 0.6633 0.0302 -0.3889 0.240 Uiso 0.50 1 calc PR . .
O2S O 0.6842(9) 0.0377(11) -0.247(2) 0.227(13) Uani 0.50 1 d PD . .
H2S H 0.7060 0.0443 -0.2732 0.273 Uiso 0.50 1 d P . .
C11' C 0.8710(6) 0.3343(7) -0.1569(13) 0.058(5) Uani 0.329(12) 1 d P D 2
H11C H 0.8611 0.3606 -0.1934 0.070 Uiso 0.329(12) 1 calc PR D 2
H11D H 0.8642 0.3088 -0.2000 0.070 Uiso 0.329(12) 1 calc PR D 2
C9' C 0.8017(6) 0.3142(8) -0.0789(16) 0.070(6) Uani 0.329(12) 1 d P D 2
H9'1 H 0.7878 0.3137 -0.0113 0.084 Uiso 0.329(12) 1 calc PR D 2
H9'2 H 0.7846 0.3338 -0.1233 0.084 Uiso 0.329(12) 1 calc PR D 2
C8' C 0.8466(10) 0.3683(8) 0.0016(14) 0.067(6) Uani 0.329(12) 1 d P D 2
H8'1 H 0.8738 0.3851 -0.0073 0.081 Uiso 0.329(12) 1 calc PR D 2
H8'2 H 0.8223 0.3875 -0.0197 0.081 Uiso 0.329(12) 1 calc PR D 2
C1S C 0.7341(10) 0.1705(9) -0.115(2) 0.201(19) Uani 0.50 1 d PD . .
H1S1 H 0.7299 0.1648 -0.0425 0.302 Uiso 0.50 1 calc PR . .
H1S2 H 0.7058 0.1750 -0.1474 0.302 Uiso 0.50 1 calc PR . .
H1S3 H 0.7522 0.1965 -0.1235 0.302 Uiso 0.50 1 calc PR . .
H14 H 1.009(2) 0.365(2) -0.063(5) 0.054(19) Uiso 1 1 d . . .

loop_
_atom_site_aniso_label
_atom_site_aniso_U_11
_atom_site_aniso_U_22
_atom_site_aniso_U_33
_atom_site_aniso_U_23
_atom_site_aniso_U_13
_atom_site_aniso_U_12
Mn2 0.0554(5) 0.0547(5) 0.0189(4) 0.0018(3) 0.0000(3) 0.0003(3)
Mn3 0.0565(5) 0.0644(5) 0.0253(4) 0.0000(3) 0.0004(3) 0.0024(4)
Mn4 0.0598(5) 0.0685(5) 0.0190(4) -0.0023(3) -0.0021(3) -0.0006(4)
Mn1 0.0584(5) 0.0578(5) 0.0230(4) -0.0015(3) 0.0012(3) 0.0035(4)
Mn5 0.0632(6) 0.0741(6) 0.0319(4) -0.0043(4) -0.0101(4) -0.0005(4)
O6 0.058(2) 0.055(2) 0.0252(17) -0.0023(14) 0.0001(14) -0.0021(16)
O2 0.062(2) 0.056(2) 0.0322(18) -0.0034(15) -0.0025(16) -0.0004(17)
O7 0.059(3) 0.057(3) 0.020(2) 0.000 0.000 -0.001(2)
O8 0.061(2) 0.063(2) 0.0254(16) 0.0029(15) -0.0009(15) 0.0037(17)
O10 0.071(4) 0.083(4) 0.017(2) 0.000 0.000 -0.003(3)
O5 0.062(2) 0.059(2) 0.0271(17) 0.0057(16) -0.0008(15) 0.0001(18)
O1 0.062(2) 0.072(3) 0.0318(18) -0.0025(17) 0.0029(16) 0.0066(19)
O3 0.075(3) 0.055(2) 0.0347(19) 0.0070(16) 0.0058(17) 0.0054(19)
O4 0.064(2) 0.062(2) 0.0300(17) 0.0002(16) -0.0026(16) 0.0078(18)
O11 0.071(3) 0.076(3) 0.0254(17) -0.0039(17) -0.0058(16) -0.001(2)
O13 0.068(3) 0.083(3) 0.034(2) 0.0051(19) -0.0066(18) 0.003(2)
N2 0.064(3) 0.077(3) 0.033(2) 0.004(2) -0.004(2) 0.008(2)
N3 0.088(4) 0.080(4) 0.029(2) -0.004(2) -0.005(2) -0.001(3)
O12 0.088(4) 0.119(5) 0.079(4) -0.021(3) -0.020(3) 0.009(3)
C13 0.081(4) 0.080(4) 0.021(2) -0.003(2) -0.007(2) -0.003(3)
C12 0.066(3) 0.066(3) 0.031(2) 0.006(2) -0.004(2) 0.000(3)
C7 0.067(4) 0.071(4) 0.040(3) 0.002(3) -0.006(3) 0.014(3)
C17 0.101(5) 0.071(4) 0.029(3) -0.005(3) -0.005(3) 0.000(3)
C14 0.092(5) 0.086(5) 0.025(3) -0.007(3) -0.001(3) 0.006(4)
C10 0.056(3) 0.093(5) 0.038(3) -0.004(3) -0.006(2) 0.007(3)
C15 0.097(5) 0.096(5) 0.034(3) -0.011(3) -0.008(3) -0.004(4)
C16 0.110(7) 0.128(8) 0.070(5) -0.010(5) -0.036(5) 0.000(6)
C9 0.071(6) 0.091(7) 0.025(4) 0.000(4) -0.006(4) 0.014(5)
C11 0.072(6) 0.068(6) 0.027(4) 0.005(4) -0.001(4) 0.012(4)
C8 0.060(6) 0.082(7) 0.033(4) 0.002(4) 0.000(4) 0.014(5)
Cl1 0.160(2) 0.0817(13) 0.0558(11) 0.0272(9) 0.0123(12) 0.0033(13)
N1 0.080(3) 0.053(3) 0.044(3) 0.008(2) -0.002(2) -0.003(2)
C2 0.102(5) 0.063(4) 0.050(4) 0.002(3) -0.002(3) 0.013(4)
C1 0.075(4) 0.058(3) 0.038(3) 0.001(2) -0.005(3) -0.001(3)
C6 0.072(4) 0.093(5) 0.032(3) -0.006(3) 0.008(3) 0.009(3)
C5 0.105(6) 0.066(4) 0.046(3) 0.015(3) 0.000(3) -0.001(4)
C3 0.142(8) 0.063(4) 0.064(5) 0.002(4) 0.004(5) 0.022(4)
C4 0.150(8) 0.061(4) 0.068(5) 0.015(4) 0.007(5) 0.019(5)
O1S 0.143(14) 0.141(14) 0.148(16) -0.010(12) -0.070(13) 0.005(11)
O3S 0.118(14) 0.22(3) 0.24(3) -0.12(2) -0.015(15) 0.009(14)
C3S 0.110(16) 0.137(19) 0.13(2) 0.028(15) -0.034(14) -0.035(14)
C2S 0.25(4) 0.070(12) 0.16(3) 0.027(15) -0.03(3) -0.041(17)
O2S 0.21(3) 0.29(4) 0.19(2) -0.04(2) 0.00(2) -0.06(2)
C11' 0.070(12) 0.077(13) 0.028(8) 0.015(8) -0.002(7) 0.015(9)
C9' 0.053(10) 0.107(17) 0.050(11) 0.011(11) -0.012(8) 0.010(10)
C8' 0.082(17) 0.084(15) 0.036(9) -0.002(9) -0.002(10) 0.020(12)
C1S 0.16(3) 0.34(5) 0.10(2) -0.04(3) 0.09(2) -0.08(3)

loop_
_atom_type_symbol
_atom_type_description
_atom_type_scat_dispersion_real
_atom_type_scat_dispersion_imag
_atom_type_scat_source
C C 0.0033 0.0016 'International Tables Vol C Tables 4.2.6.8 and 6.1.1.4'
H H 0.0000 0.0000 'International Tables Vol C Tables 4.2.6.8 and 6.1.1.4'
N N 0.0061 0.0033 'International Tables Vol C Tables 4.2.6.8 and 6.1.1.4'
O O 0.0106 0.0060 'International Tables Vol C Tables 4.2.6.8 and 6.1.1.4'
Mn Mn 0.3368 0.7283 'International Tables Vol C Tables 4.2.6.8 and 6.1.1.4'
Cl Cl 0.1484 0.1585 'International Tables Vol C Tables 4.2.6.8 and 6.1.1.4'

loop_
_geom_angle_atom_site_label_1
_geom_angle_atom_site_label_2
_geom_angle_atom_site_label_3
_geom_angle
_geom_angle_site_symmetry_1
_geom_angle_site_symmetry_3
O5 Mn2 O6 172.05(18) . 16_645
O5 Mn2 O6 84.93(16) . .
O6 Mn2 O6 97.10(15) 16_645 .
O5 Mn2 O8 92.32(16) . .
O6 Mn2 O8 86.37(15) 16_645 .
O6 Mn2 O8 173.87(15) . .
O5 Mn2 O7 91.08(16) . .
O6 Mn2 O7 96.44(14) 16_645 .
O6 Mn2 O7 93.68(13) . .
O8 Mn2 O7 80.88(14) . .
O5 Mn2 O3 89.71(17) . .
O6 Mn2 O3 82.74(15) 16_645 .
O6 Mn2 O3 86.90(16) . .
O8 Mn2 O3 98.59(16) . .
O7 Mn2 O3 179.06(12) . .
O13 Mn3 O4 122.11(17) . .
O13 Mn3 O2 72.11(16) . 16_645
O4 Mn3 O2 160.81(14) . 16_645
O13 Mn3 O8 111.39(15) . .
O4 Mn3 O8 104.69(15) . .
O2 Mn3 O8 78.77(14) 16_645 .
O13 Mn3 O6 160.89(16) . 16_645
O4 Mn3 O6 72.21(14) . 16_645
O2 Mn3 O6 91.26(14) 16_645 16_645
O8 Mn3 O6 73.13(13) . 16_645
O13 Mn3 N2 74.22(18) . .
O4 Mn3 N2 74.63(16) . .
O2 Mn3 N2 123.91(16) 16_645 .
O8 Mn3 N2 73.53(16) . .
O6 Mn3 N2 124.14(17) 16_645 .
O13 Mn3 O3 88.88(15) . 16_645
O4 Mn3 O3 94.81(14) . 16_645
O2 Mn3 O3 71.33(14) 16_645 16_645
O8 Mn3 O3 136.48(14) . 16_645
O6 Mn3 O3 76.61(13) 16_645 16_645
N2 Mn3 O3 149.93(17) . 16_645
O10 Mn4 O7 85.26(15) . .
O10 Mn4 O11 95.25(17) . .
O7 Mn4 O11 178.34(15) . .
O10 Mn4 O2 164.04(13) . 16_645
O7 Mn4 O2 95.92(15) . 16_645
O11 Mn4 O2 84.03(17) . 16_645
O10 Mn4 O8 111.70(11) . .
O7 Mn4 O8 79.31(10) . .
O11 Mn4 O8 99.04(17) . .
O2 Mn4 O8 84.09(16) 16_645 .
O2 Mn1 O4 176.43(17) . .
O2 Mn1 O1 83.48(17) . .
O4 Mn1 O1 93.08(17) . .
O2 Mn1 O6 97.43(16) . 16_645
O4 Mn1 O6 85.94(16) . 16_645
O1 Mn1 O6 176.30(16) . 16_645
O2 Mn1 O5 83.63(16) . 16_645
O4 Mn1 O5 98.27(17) . 16_645
O1 Mn1 O5 105.76(16) . 16_645
O6 Mn1 O5 77.92(14) 16_645 16_645
O2 Mn1 O3 77.54(16) . .
O4 Mn1 O3 102.04(16) . .
O1 Mn1 O3 97.42(16) . .
O6 Mn1 O3 79.32(15) 16_645 .
O5 Mn1 O3 148.15(15) 16_645 .
O2 Mn1 Mn2 86.14(12) . 16_645
O4 Mn1 Mn2 97.24(12) . 16_645
O1 Mn1 Mn2 144.05(13) . 16_645
O6 Mn1 Mn2 39.65(10) 16_645 16_645
O5 Mn1 Mn2 38.72(10) 16_645 16_645
O3 Mn1 Mn2 113.75(10) . 16_645
O12 Mn5 O13 89.8(2) . .
O12 Mn5 O2 172.1(2) . 16_645
O13 Mn5 O2 82.91(17) . 16_645
O12 Mn5 O1 104.2(2) . 16_645
O13 Mn5 O1 109.34(17) . 16_645
O2 Mn5 O1 75.62(16) 16_645 16_645
O12 Mn5 O11 108.0(2) . .
O13 Mn5 O11 104.83(18) . .
O2 Mn5 O11 76.98(15) 16_645 .
O1 Mn5 O11 132.50(17) 16_645 .
O12 Mn5 N3 79.2(2) . .
O13 Mn5 N3 168.57(19) . .
O2 Mn5 N3 108.24(19) 16_645 .
O1 Mn5 N3 76.74(17) 16_645 .
O11 Mn5 N3 76.05(19) . .
O12 Mn5 Mn1 142.5(2) . 16_645
O13 Mn5 Mn1 97.85(12) . 16_645
O2 Mn5 Mn1 36.85(11) 16_645 16_645
O1 Mn5 Mn1 38.78(11) 16_645 16_645
O11 Mn5 Mn1 105.37(11) . 16_645
N3 Mn5 Mn1 92.82(14) . 16_645
Mn2 O6 Mn2 135.5(2) 14_665 .
Mn2 O6 Mn1 111.45(19) 14_665 14_665
Mn2 O6 Mn1 100.69(15) . 14_665
Mn2 O6 Mn3 100.19(13) 14_665 14_665
Mn2 O6 Mn3 104.86(17) . 14_665
Mn1 O6 Mn3 98.17(16) 14_665 14_665
Mn1 O2 Mn4 125.7(2) . 14_665
Mn1 O2 Mn5 104.29(19) . 14_665
Mn4 O2 Mn5 102.31(17) 14_665 14_665
Mn1 O2 Mn3 116.96(18) . 14_665
Mn4 O2 Mn3 103.37(18) 14_665 14_665
Mn5 O2 Mn3 100.33(17) 14_665 14_665
Mn4 O7 Mn4 91.5(2) . 3_755
Mn4 O7 Mn2 112.38(6) . 3_755
Mn4 O7 Mn2 104.22(5) 3_755 3_755
Mn4 O7 Mn2 104.22(5) . .
Mn4 O7 Mn2 112.38(6) 3_755 .
Mn2 O7 Mn2 126.7(2) 3_755 .
C12 O8 Mn2 128.3(4) . .
C12 O8 Mn3 118.4(3) . .
Mn2 O8 Mn3 100.24(15) . .
C12 O8 Mn4 113.5(3) . .
Mn2 O8 Mn4 95.59(16) . .
Mn3 O8 Mn4 93.51(15) . .
Mn4 O10 Mn4 98.0(2) 3_755 .
Mn2 O5 Mn1 95.52(16) . 14_665
Mn2 O5 H14 109(5) . .
Mn1 O5 H14 118(5) 14_665 .
C6 O1 Mn1 122.2(4) . .
C6 O1 Mn5 113.9(3) . 14_665
Mn1 O1 Mn5 96.59(18) . 14_665
C1 O3 Mn2 129.0(4) . .
C1 O3 Mn1 131.0(4) . .
Mn2 O3 Mn1 86.45(14) . .
C1 O3 Mn3 115.0(4) . 14_665
Mn2 O3 Mn3 91.45(15) . 14_665
Mn1 O3 Mn3 93.05(13) . 14_665
C7 O4 Mn1 120.7(4) . .
C7 O4 Mn3 118.3(3) . .
Mn1 O4 Mn3 103.68(18) . .
C13 O11 Mn4 117.6(4) . .
C13 O11 Mn5 114.3(4) . .
Mn4 O11 Mn5 95.70(16) . .
C10 O13 Mn5 121.9(4) . .
C10 O13 Mn3 118.3(4) . .
Mn5 O13 Mn3 103.6(2) . .
C11' N2 C8 146.5(11) . .
C11' N2 C8' 119.6(15) . .
C8 N2 C8' 39.3(10) . .
C11' N2 C9' 116.6(12) . .
C8 N2 C9' 67.8(10) . .
C8' N2 C9' 106.5(15) . .
C11' N2 C9 68.4(10) . .
C8 N2 C9 111.8(7) . .
C8' N2 C9 141.8(11) . .
C9' N2 C9 48.8(9) . .
C11' N2 C11 45.0(10) . .
C8 N2 C11 112.5(7) . .
C8' N2 C11 76.2(12) . .
C9' N2 C11 148.1(9) . .
C9 N2 C11 109.6(6) . .
C11' N2 Mn3 105.0(8) . .
C8 N2 Mn3 106.3(5) . .
C8' N2 Mn3 105.0(8) . .
C9' N2 Mn3 102.0(9) . .
C9 N2 Mn3 108.4(5) . .
C11 N2 Mn3 108.0(4) . .
C15 N3 C14 112.4(5) . .
C15 N3 C17 110.6(6) . .
C14 N3 C17 111.4(6) . .
C15 N3 Mn5 105.1(4) . .
C14 N3 Mn5 108.6(4) . .
C17 N3 Mn5 108.4(3) . .
C16 O12 Mn5 116.3(6) . .
O11 C13 C14 108.3(5) . .
O11 C13 H13A 110.0 . .
C14 C13 H13A 110.0 . .
O11 C13 H13B 110.0 . .
C14 C13 H13B 110.0 . .
H13A C13 H13B 108.4 . .
O8 C12 C11 111.2(5) . .
O8 C12 C11' 108.1(8) . .
C11 C12 C11' 42.9(9) . .
O8 C12 H12A 109.4 . .
C11 C12 H12A 109.4 . .
C11' C12 H12A 70.7 . .
O8 C12 H12B 109.4 . .
C11 C12 H12B 109.4 . .
C11' C12 H12B 140.2 . .
H12A C12 H12B 108.0 . .
C8' C7 O4 112.6(10) . .
C8' C7 C8 38.7(12) . .
O4 C7 C8 110.9(6) . .
C8' C7 H7A 73.0 . .
O4 C7 H7A 109.5 . .
C8 C7 H7A 109.5 . .
C8' C7 H7B 134.6 . .
O4 C7 H7B 109.5 . .
C8 C7 H7B 109.5 . .
H7A C7 H7B 108.1 . .
N3 C17 C6 111.7(6) . 16_645
N3 C17 H17A 109.3 . .
C6 C17 H17A 109.3 16_645 .
N3 C17 H17B 109.3 . .
C6 C17 H17B 109.3 16_645 .
H17A C17 H17B 107.9 . .
N3 C14 C13 110.5(6) . .
N3 C14 H14A 109.5 . .
C13 C14 H14A 109.5 . .
N3 C14 H14B 109.5 . .
C13 C14 H14B 109.5 . .
H14A C14 H14B 108.1 . .
O13 C10 C9' 111.1(8) . .
O13 C10 C9 109.6(6) . .
C9' C10 C9 48.9(9) . .
O13 C10 H10A 109.7 . .
C9' C10 H10A 63.4 . .
C9 C10 H10A 109.7 . .
O13 C10 H10B 109.7 . .
C9' C10 H10B 138.5 . .
C9 C10 H10B 109.7 . .
H10A C10 H10B 108.2 . .
N3 C15 C16 111.0(6) . .
N3 C15 H15A 109.4 . .
C16 C15 H15A 109.4 . .
N3 C15 H15B 109.4 . .
C16 C15 H15B 109.4 . .
H15A C15 H15B 108.0 . .
O12 C16 C15 109.0(7) . .
O12 C16 H16A 109.9 . .
C15 C16 H16A 109.9 . .
O12 C16 H16B 109.9 . .
C15 C16 H16B 109.9 . .
H16A C16 H16B 108.3 . .
N2 C9 C10 108.3(6) . .
N2 C9 H9A 110.0 . .
C10 C9 H9A 110.0 . .
N2 C9 H9B 110.0 . .
C10 C9 H9B 110.0 . .
H9A C9 H9B 108.4 . .
C12 C11 N2 111.2(7) . .
C12 C11 H11A 109.4 . .
N2 C11 H11A 109.4 . .
C12 C11 H11B 109.4 . .
N2 C11 H11B 109.4 . .
H11A C11 H11B 108.0 . .
N2 C8 C7 111.0(7) . .
N2 C8 H8A 109.4 . .
C7 C8 H8A 109.4 . .
N2 C8 H8B 109.4 . .
C7 C8 H8B 109.4 . .
H8A C8 H8B 108.0 . .
C5 N1 C1 117.3(6) . .
C3 C2 C1 118.4(7) . .
C3 C2 H2 120.8 . .
C1 C2 H2 120.8 . .
O3 C1 N1 116.3(5) . .
O3 C1 C2 122.5(6) . .
N1 C1 C2 121.2(6) . .
O1 C6 C17 110.3(6) . 14_665
O1 C6 H6A 109.6 . .
C17 C6 H6A 109.6 14_665 .
O1 C6 H6B 109.6 . .
C17 C6 H6B 109.6 14_665 .
H6A C6 H6B 108.1 . .
N1 C5 C4 125.7(7) . .
N1 C5 Cl1 113.8(6) . .
C4 C5 Cl1 120.6(5) . .
C2 C3 C4 121.3(8) . .
C2 C3 H3 119.3 . .
C4 C3 H3 119.3 . .
C5 C4 C3 116.1(7) . .
C5 C4 H4 122.0 . .
C3 C4 H4 122.0 . .
C1S O1S H1S 109.5 . .
C3S O3S H3S 109.5 . .
O3S C3S H3S1 109.5 . .
O3S C3S H3S2 109.5 . .
H3S1 C3S H3S2 109.5 . .
O3S C3S H3S3 109.5 . .
H3S1 C3S H3S3 109.5 . .
H3S2 C3S H3S3 109.5 . .
O2S C2S H2S1 109.5 . .
O2S C2S H2S2 109.5 . .
H2S1 C2S H2S2 109.5 . .
O2S C2S H2S3 109.5 . .
H2S1 C2S H2S3 109.5 . .
H2S2 C2S H2S3 109.5 . .
C2S O2S H2S 111.2 . .
N2 C11' C12 115.0(12) . .
N2 C11' H11C 108.5 . .
C12 C11' H11C 108.5 . .
N2 C11' H11D 108.5 . .
C12 C11' H11D 108.5 . .
H11C C11' H11D 107.5 . .
C10 C9' N2 109.3(13) . .
C10 C9' H9'1 109.8 . .
N2 C9' H9'1 109.8 . .
C10 C9' H9'2 109.8 . .
N2 C9' H9'2 109.8 . .
H9'1 C9' H9'2 108.3 . .
C7 C8' N2 118.9(18) . .
C7 C8' H8'1 107.6 . .
N2 C8' H8'1 107.6 . .
C7 C8' H8'2 107.6 . .
N2 C8' H8'2 107.6 . .
H8'1 C8' H8'2 107.0 . .
O1S C1S H1S1 109.5 . .
O1S C1S H1S2 109.5 . .
H1S1 C1S H1S2 109.5 . .
O1S C1S H1S3 109.5 . .
H1S1 C1S H1S3 109.5 . .
H1S2 C1S H1S3 109.5 . .

loop_
_geom_bond_atom_site_label_1
_geom_bond_atom_site_label_2
_geom_bond_distance
_geom_bond_site_symmetry_2
Mn2 O5 1.901(4) .
Mn2 O6 1.928(4) 16_645
Mn2 O6 1.965(4) .
Mn2 O8 2.014(4) .
Mn2 O7 2.102(2) .
Mn2 O3 2.297(4) .
Mn3 O13 2.180(4) .
Mn3 O4 2.188(4) .
Mn3 O2 2.216(4) 16_645
Mn3 O8 2.225(4) .
Mn3 O6 2.304(4) 16_645
Mn3 N2 2.385(5) .
Mn3 O3 2.436(4) 16_645
Mn4 O10 1.811(3) .
Mn4 O7 1.909(3) .
Mn4 O11 1.937(4) .
Mn4 O2 1.937(4) 16_645
Mn4 O8 2.256(4) .
Mn1 O2 1.896(4) .
Mn1 O4 1.920(4) .
Mn1 O1 1.931(4) .
Mn1 O6 1.965(4) 16_645
Mn1 O5 2.178(4) 16_645
Mn1 O3 2.400(4) .
Mn1 Mn2 3.0257(12) 16_645
Mn5 O12 1.882(6) .
Mn5 O13 1.924(5) .
Mn5 O2 1.983(4) 16_645
Mn5 O1 2.167(4) 16_645
Mn5 O11 2.176(4) .
Mn5 N3 2.296(6) .
Mn5 Mn1 3.0636(12) 16_645
O6 Mn2 1.928(4) 14_665
O6 Mn1 1.965(4) 14_665
O6 Mn3 2.304(4) 14_665
O2 Mn4 1.937(4) 14_665
O2 Mn5 1.983(4) 14_665
O2 Mn3 2.216(4) 14_665
O7 Mn4 1.909(3) 3_755
O7 Mn2 2.102(2) 3_755
O8 C12 1.422(7) .
O10 Mn4 1.811(3) 3_755
O5 Mn1 2.178(4) 14_665
O5 H14 0.81(7) .
O1 C6 1.414(8) .
O1 Mn5 2.167(4) 14_665
O3 C1 1.315(7) .
O3 Mn3 2.436(4) 14_665
O4 C7 1.427(7) .
O11 C13 1.419(7) .
O13 C10 1.433(8) .
N2 C11' 1.352(18) .
N2 C8 1.438(10) .
N2 C8' 1.49(2) .
N2 C9' 1.52(2) .
N2 C9 1.518(10) .
N2 C11 1.526(11) .
N3 C15 1.473(9) .
N3 C14 1.476(9) .
N3 C17 1.479(9) .
O12 C16 1.416(11) .
C13 C14 1.511(10) .
C13 H13A 0.9900 .
C13 H13B 0.9900 .
C12 C11 1.464(11) .
C12 C11' 1.57(2) .
C12 H12A 0.9900 .
C12 H12B 0.9900 .
C7 C8' 1.38(2) .
C7 C8 1.553(11) .
C7 H7A 0.9900 .
C7 H7B 0.9900 .
C17 C6 1.494(9) 16_645
C17 H17A 0.9900 .
C17 H17B 0.9900 .
C14 H14A 0.9900 .
C14 H14B 0.9900 .
C10 C9' 1.51(3) .
C10 C9 1.524(13) .
C10 H10A 0.9900 .
C10 H10B 0.9900 .
C15 C16 1.492(13) .
C15 H15A 0.9900 .
C15 H15B 0.9900 .
C16 H16A 0.9900 .
C16 H16B 0.9900 .
C9 H9A 0.9900 .
C9 H9B 0.9900 .
C11 H11A 0.9900 .
C11 H11B 0.9900 .
C8 H8A 0.9900 .
C8 H8B 0.9900 .
Cl1 C5 1.755(7) .
N1 C5 1.324(8) .
N1 C1 1.351(8) .
C2 C3 1.359(10) .
C2 C1 1.401(9) .
C2 H2 0.9500 .
C6 C17 1.494(9) 14_665
C6 H6A 0.9900 .
C6 H6B 0.9900 .
C5 C4 1.365(11) .
C3 C4 1.378(12) .
C3 H3 0.9500 .
C4 H4 0.9500 .
O1S C1S 1.426(10) .
O1S H1S 0.8400 .
O3S C3S 1.432(10) .
O3S H3S 0.8400 .
C3S H3S1 0.9800 .
C3S H3S2 0.9800 .
C3S H3S3 0.9800 .
C2S O2S 1.438(10) .
C2S H2S1 0.9800 .
C2S H2S2 0.9800 .
C2S H2S3 0.9800 .
O2S H2S 0.7792 .
C11' H11C 0.9900 .
C11' H11D 0.9900 .
C9' H9'1 0.9900 .
C9' H9'2 0.9900 .
C8' H8'1 0.9900 .
C8' H8'2 0.9900 .
C1S H1S1 0.9800 .
C1S H1S2 0.9800 .
C1S H1S3 0.9800 .
